data_4068754
loop_
_publ_author_name
'Uddin, Md. Nazim'
'Mottalib, M. Abdul'
'Begum, Noorjahan'
'Ghosh, Shishir'
'Raha, Arun K.'
'Haworth, Daniel T.'
'Lindeman, Sergey V.'
'Siddiquee, Tasneem A.'
'Bennett, Dennis W.'
'Hogarth, Graeme'
'Nordlander, Ebbe'
'Kabir, Shariff E.'

_publ_section_title
;
 Carbon&#x2212;Phosphorus Bond Activation of Tri(2-thienyl)phosphine at
 Dirhenium and Dimanganese Centers
;
_journal_issue 5
_journal_name_full Organometallics
_journal_page_first 1514
_journal_paper_doi 10.1021/om801075p
_journal_volume 28
_journal_year 2009
_chemical_formula_sum 'C32 H18 O8 P2 Re2 S6'
_chemical_formula_weight 1157.16
_chemical_name_systematic
; 
 ? 
;
_space_group_IT_number 14
_symmetry_cell_setting monoclinic
_symmetry_space_group_name_Hall '-P 2ybc'
_symmetry_space_group_name_H-M 'P 1 21/c 1'
_atom_sites_solution_hydrogens geom
_atom_sites_solution_primary direct
_atom_sites_solution_secondary difmap
_audit_creation_method SHELXL-97
_cell_angle_alpha 90.00
_cell_angle_beta 93.1750(10)
_cell_angle_gamma 90.00
_cell_formula_units_Z 4
_cell_length_a 15.7678(3)
_cell_length_b 14.9874(2)
_cell_length_c 15.3262(3)
_cell_measurement_reflns_used 8266
_cell_measurement_temperature 100(2)
_cell_measurement_theta_max 61
_cell_measurement_theta_min 3
_cell_volume 3616.30(11)
_computing_cell_refinement 'SAINT v7.23A (Bruker, 2005)'
_computing_data_collection 'APEX2 v2.0-2 (Bruker, 2005)'
_computing_data_reduction 'SADABS-2004/1 (Bruker, 2005)'
_computing_molecular_graphics 'XP v5.1 (Bruker, 1998)'
_computing_publication_material 'XCIF v6.12 (Bruker, 2001)'
_computing_structure_refinement 'SHELXL-97 v.97-2 (Sheldrick, 1993-1997)'
_computing_structure_solution 'XS/SHELXTL v6.12 (Bruker, 2001)'
_diffrn_ambient_temperature 100(2)
_diffrn_measured_fraction_theta_full 0.980
_diffrn_measured_fraction_theta_max 0.980
_diffrn_measurement_device_type 'Bruker APEX2 CCD detector'
_diffrn_measurement_method '\w scans'
_diffrn_radiation_monochromator graphite
_diffrn_radiation_source 'fine-focus sealed tube'
_diffrn_radiation_type CuK\a
_diffrn_radiation_wavelength 1.54178
_diffrn_reflns_av_R_equivalents 0.0246
_diffrn_reflns_av_sigmaI/netI 0.0152
_diffrn_reflns_limit_h_max 17
_diffrn_reflns_limit_h_min -17
_diffrn_reflns_limit_k_max 16
_diffrn_reflns_limit_k_min 0
_diffrn_reflns_limit_l_max 17
_diffrn_reflns_limit_l_min 0
_diffrn_reflns_number 29928
_diffrn_reflns_theta_full 61.50
_diffrn_reflns_theta_max 61.50
_diffrn_reflns_theta_min 4.07
_exptl_absorpt_coefficient_mu 17.399
_exptl_absorpt_correction_T_max 0.2506
_exptl_absorpt_correction_T_min 0.0580
_exptl_absorpt_correction_type numerical
_exptl_crystal_colour colorless
_exptl_crystal_density_diffrn 2.125
_exptl_crystal_density_method 'not measured'
_exptl_crystal_description prism
_exptl_crystal_F_000 2200
_exptl_crystal_size_max 0.38
_exptl_crystal_size_mid 0.18
_exptl_crystal_size_min 0.11
_refine_diff_density_max 0.865
_refine_diff_density_min -0.636
_refine_diff_density_rms 0.082
_refine_ls_extinction_coef 0.000302(7)
_refine_ls_extinction_expression Fc^*^=kFc[1+0.001xFc^2^\l^3^/sin(2\q)]^-1/4^
_refine_ls_extinction_method SHELXL
_refine_ls_goodness_of_fit_ref 1.240
_refine_ls_hydrogen_treatment constr
_refine_ls_matrix_type full
_refine_ls_number_parameters 465
_refine_ls_number_reflns 5492
_refine_ls_number_restraints 100
_refine_ls_restrained_S_all 1.249
_refine_ls_R_factor_all 0.0186
_refine_ls_R_factor_gt 0.0185
_refine_ls_shift/su_max 0.005
_refine_ls_shift/su_mean 0.000
_refine_ls_structure_factor_coef Fsqd
_refine_ls_weighting_details 'calc w=1/[\s^2^(Fo^2^)+(0.0118P)^2^+9.1233P] where P=(Fo^2^+2Fc^2^)/3'
_refine_ls_weighting_scheme calc
_refine_ls_wR_factor_gt 0.0444
_refine_ls_wR_factor_ref 0.0445
_reflns_number_gt 5465
_reflns_number_total 5492
_reflns_threshold_expression >2sigma(I)
_cod_data_source_file om801075p_si_002.cif
_cod_data_source_block dthza
_cod_original_sg_symbol_H-M 'P 21/c'
_cod_database_code 4068754

loop_
_symmetry_equiv_pos_as_xyz
'x, y, z'
'-x, y+1/2, -z+1/2'
'-x, -y, -z'
'x, -y-1/2, z-1/2'

loop_
_atom_site_label
_atom_site_type_symbol
_atom_site_fract_x
_atom_site_fract_y
_atom_site_fract_z
_atom_site_U_iso_or_equiv
_atom_site_adp_type
_atom_site_occupancy
_atom_site_symmetry_multiplicity
_atom_site_calc_flag
_atom_site_refinement_flags
_atom_site_disorder_assembly
_atom_site_disorder_group
Re1 Re 0.772979(9) 0.675623(10) 0.052499(10) 0.01209(6) Uani 1 1 d . . .
Re2 Re 0.750574(9) 0.877351(10) 0.048543(10) 0.01277(6) Uani 1 1 d . A .
P1 P 0.78498(5) 0.52012(6) 0.06061(6) 0.01341(18) Uani 1 1 d . . .
P2 P 0.72232(5) 1.03155(6) 0.05314(6) 0.01395(18) Uani 1 1 d . . .
O1 O 0.90998(17) 0.69520(18) -0.08657(18) 0.0262(6) Uani 1 1 d . . .
O2 O 0.91117(17) 0.70657(19) 0.20462(18) 0.0281(6) Uani 1 1 d . . .
O3 O 0.62876(18) 0.68351(18) 0.18424(18) 0.0279(6) Uani 1 1 d . . .
O4 O 0.63630(16) 0.67337(18) -0.10318(18) 0.0247(6) Uani 1 1 d . . .
O5 O 0.94857(17) 0.86895(19) 0.05245(19) 0.0295(7) Uani 1 1 d . A .
O6 O 0.76775(18) 0.84961(18) 0.25081(18) 0.0267(6) Uani 1 1 d . A .
O7 O 0.55822(17) 0.82620(18) 0.03995(19) 0.0266(6) Uani 1 1 d . A .
O8 O 0.7535(2) 0.86109(19) -0.15551(19) 0.0334(7) Uani 1 1 d . A .
C1 C 0.8611(2) 0.6886(2) -0.0353(3) 0.0177(8) Uani 1 1 d . . .
C2 C 0.8608(2) 0.6949(2) 0.1495(3) 0.0199(8) Uani 1 1 d . . .
C3 C 0.6818(2) 0.6791(2) 0.1372(2) 0.0188(8) Uani 1 1 d . . .
C4 C 0.6862(2) 0.6729(2) -0.0457(2) 0.0167(8) Uani 1 1 d . . .
C5 C 0.8768(2) 0.8754(2) 0.0507(2) 0.0196(8) Uani 1 1 d . . .
C6 C 0.7590(2) 0.8630(2) 0.1772(3) 0.0183(8) Uani 1 1 d . . .
C7 C 0.6275(2) 0.8476(2) 0.0432(2) 0.0174(8) Uani 1 1 d . . .
C8 C 0.7511(2) 0.8691(2) -0.0816(3) 0.0205(8) Uani 1 1 d . . .
S1 S 0.79782(6) 0.43500(7) 0.24540(6) 0.0263(2) Uani 1 1 d D . .
C9 C 0.8453(2) 0.4765(2) 0.1556(2) 0.0175(8) Uani 1 1 d D . .
C10 C 0.9345(2) 0.4812(2) 0.1686(2) 0.0206(8) Uani 1 1 d D . .
H10 H 0.9724 0.5014 0.1267 0.025 Uiso 1 1 calc R . .
C11 C 0.9593(3) 0.4506(3) 0.2556(3) 0.0273(9) Uani 1 1 d D . .
H11 H 1.0168 0.4486 0.2777 0.033 Uiso 1 1 calc R . .
C12 C 0.8935(3) 0.4251(3) 0.3029(3) 0.0269(9) Uani 1 1 d D . .
H12 H 0.8997 0.4041 0.3614 0.032 Uiso 1 1 calc R . .
S2 S 0.88915(6) 0.36534(6) -0.01643(6) 0.0223(2) Uani 1 1 d . . .
C13 C 0.8338(2) 0.4647(2) -0.0284(2) 0.0168(8) Uani 1 1 d . . .
C14 C 0.8236(2) 0.4873(2) -0.1152(2) 0.0170(8) Uani 1 1 d . . .
H14 H 0.7955 0.5400 -0.1355 0.020 Uiso 1 1 calc R . .
C15 C 0.8590(2) 0.4249(3) -0.1711(2) 0.0218(8) Uani 1 1 d . . .
H15 H 0.8569 0.4304 -0.2329 0.026 Uiso 1 1 calc R . .
C16 C 0.8965(2) 0.3556(3) -0.1265(3) 0.0238(9) Uani 1 1 d . . .
H16 H 0.9237 0.3072 -0.1537 0.029 Uiso 1 1 calc R . .
S3 S 0.65198(6) 0.39312(7) -0.02495(7) 0.0255(2) Uani 1 1 d . . .
C17 C 0.6837(2) 0.4616(2) 0.0608(2) 0.0170(8) Uani 1 1 d . . .
C18 C 0.6213(2) 0.4686(3) 0.1188(3) 0.0231(8) Uani 1 1 d . . .
H18 H 0.6265 0.5036 0.1704 0.028 Uiso 1 1 calc R . .
C19 C 0.5483(2) 0.4184(3) 0.0941(3) 0.0257(9) Uani 1 1 d . . .
H19 H 0.4994 0.4160 0.1274 0.031 Uiso 1 1 calc R . .
C20 C 0.5554(3) 0.3741(3) 0.0179(3) 0.0274(9) Uani 1 1 d . . .
H20 H 0.5123 0.3371 -0.0085 0.033 Uiso 1 1 calc R . .
S4 S 0.60119(16) 1.04072(15) -0.11008(15) 0.0241(5) Uani 0.768(4) 1 d PD A 1
C21 C 0.6839(2) 1.0855(2) -0.0472(2) 0.0175(8) Uani 0.768(4) 1 d PD A 1
C22 C 0.7059(6) 1.1678(6) -0.0787(7) 0.020(3) Uiso 0.768(4) 1 d PD A 1
H22 H 0.7506 1.2025 -0.0521 0.025 Uiso 0.768(4) 1 calc PR A 1
C23 C 0.6566(4) 1.1975(5) -0.1547(4) 0.0255(18) Uiso 0.768(4) 1 d PD A 1
H23 H 0.6645 1.2517 -0.1853 0.031 Uiso 0.768(4) 1 calc PR A 1
C24 C 0.5962(4) 1.1343(4) -0.1755(4) 0.0222(17) Uiso 0.768(4) 1 d PD A 1
H24 H 0.5548 1.1414 -0.2224 0.027 Uiso 0.768(4) 1 calc PR A 1
S4A S 0.7237(5) 1.1823(4) -0.0813(4) 0.0174(15) Uani 0.232(4) 1 d PD A 2
C21A C 0.6839(2) 1.0855(2) -0.0472(2) 0.0175(8) Uani 0.232(4) 1 d PD A 2
C22A C 0.6155(16) 1.0527(15) -0.0969(17) 0.019(10) Uiso 0.232(4) 1 d PD A 2
H22A H 0.5895 0.9970 -0.0859 0.023 Uiso 0.232(4) 1 calc PR A 2
C23A C 0.5873(9) 1.1114(11) -0.1673(10) 0.010(5) Uiso 0.232(4) 1 d PD A 2
H23A H 0.5413 1.1020 -0.2091 0.012 Uiso 0.232(4) 1 calc PR A 2
C24A C 0.6398(9) 1.1825(10) -0.1616(9) 0.003(4) Uiso 0.232(4) 1 d PD A 2
H24A H 0.6316 1.2318 -0.2002 0.003 Uiso 0.232(4) 1 calc PR A 2
S5 S 0.78847(10) 1.20536(15) 0.14512(14) 0.0173(4) Uani 0.768(4) 1 d PD A 1
C25 C 0.8069(2) 1.1056(2) 0.0918(2) 0.0149(7) Uani 0.768(4) 1 d PD A 1
C26 C 0.8917(5) 1.0931(6) 0.0858(7) 0.023(3) Uiso 0.768(4) 1 d PD A 1
H26 H 0.9139 1.0425 0.0574 0.028 Uiso 0.768(4) 1 calc PR A 1
C27 C 0.9458(4) 1.1609(5) 0.1248(5) 0.0184(19) Uiso 0.768(4) 1 d PD A 1
H27 H 1.0062 1.1607 0.1266 0.022 Uiso 0.768(4) 1 calc PR A 1
C28 C 0.8965(4) 1.2255(4) 0.1587(4) 0.0165(17) Uiso 0.768(4) 1 d PD A 1
H28 H 0.9194 1.2771 0.1872 0.020 Uiso 0.768(4) 1 calc PR A 1
S5A S 0.9089(4) 1.0770(5) 0.0793(5) 0.0223(16) Uani 0.232(4) 1 d PD A 2
C25A C 0.8069(2) 1.1056(2) 0.0918(2) 0.0149(7) Uani 0.232(4) 1 d PD A 2
C26A C 0.7965(12) 1.1857(14) 0.132(2) 0.025(11) Uiso 0.232(4) 1 d PD A 2
H26A H 0.7422 1.2105 0.1414 0.029 Uiso 0.232(4) 1 calc PR A 2
C27A C 0.8747(12) 1.2294(10) 0.1597(12) 0.016(6) Uiso 0.232(4) 1 d PD A 2
H27A H 0.8810 1.2843 0.1904 0.019 Uiso 0.232(4) 1 calc PR A 2
C28A C 0.9371(10) 1.1762(11) 0.1328(13) 0.012(6) Uiso 0.232(4) 1 d PD A 2
H28A H 0.9951 1.1924 0.1428 0.015 Uiso 0.232(4) 1 calc PR A 2
S6 S 0.62404(6) 1.01528(6) 0.22197(6) 0.0229(2) Uani 1 1 d . . .
C29 C 0.6385(2) 1.0664(2) 0.1230(2) 0.0168(8) Uani 1 1 d . A .
C30 C 0.5843(2) 1.1379(2) 0.1110(2) 0.0190(8) Uani 1 1 d . . .
H30 H 0.5824 1.1749 0.0606 0.023 Uiso 1 1 calc R A .
C31 C 0.5314(2) 1.1503(3) 0.1824(3) 0.0220(8) Uani 1 1 d . A .
H31 H 0.4902 1.1963 0.1847 0.026 Uiso 1 1 calc R . .
C32 C 0.5463(2) 1.0895(3) 0.2466(3) 0.0231(8) Uani 1 1 d . A .
H32 H 0.5171 1.0881 0.2992 0.028 Uiso 1 1 calc R . .

loop_
_atom_site_aniso_label
_atom_site_aniso_U_11
_atom_site_aniso_U_22
_atom_site_aniso_U_33
_atom_site_aniso_U_23
_atom_site_aniso_U_13
_atom_site_aniso_U_12
Re1 0.01276(9) 0.01137(9) 0.01208(10) -0.00011(6) 0.00018(6) -0.00065(6)
Re2 0.01410(9) 0.01141(9) 0.01271(10) -0.00149(6) 0.00002(6) -0.00070(6)
P1 0.0154(4) 0.0123(4) 0.0124(5) 0.0001(3) 0.0001(3) -0.0010(3)
P2 0.0157(4) 0.0133(4) 0.0128(5) -0.0010(3) 0.0005(3) -0.0003(3)
O1 0.0238(14) 0.0278(15) 0.0278(16) -0.0027(12) 0.0090(13) -0.0069(12)
O2 0.0250(14) 0.0323(16) 0.0256(16) -0.0092(12) -0.0111(13) 0.0040(12)
O3 0.0269(15) 0.0295(16) 0.0286(16) 0.0023(12) 0.0152(13) -0.0002(12)
O4 0.0196(14) 0.0317(16) 0.0224(15) -0.0015(11) -0.0036(12) -0.0042(11)
O5 0.0172(16) 0.0314(16) 0.0403(18) -0.0115(13) 0.0047(12) -0.0024(12)
O6 0.0394(17) 0.0269(15) 0.0134(16) -0.0010(11) -0.0012(12) 0.0089(13)
O7 0.0165(15) 0.0258(15) 0.0372(17) -0.0006(12) -0.0007(12) -0.0008(11)
O8 0.057(2) 0.0281(16) 0.0156(17) -0.0013(12) 0.0038(13) -0.0006(14)
C1 0.0164(19) 0.0142(18) 0.022(2) -0.0018(15) -0.0037(17) -0.0024(14)
C2 0.023(2) 0.0154(19) 0.023(2) -0.0004(15) 0.0066(18) 0.0057(15)
C3 0.025(2) 0.0140(19) 0.017(2) 0.0027(14) -0.0030(17) 0.0005(15)
C4 0.0163(18) 0.0147(18) 0.020(2) -0.0004(14) 0.0048(16) -0.0013(14)
C5 0.020(2) 0.020(2) 0.019(2) -0.0041(15) 0.0017(15) -0.0008(15)
C6 0.0167(18) 0.0121(18) 0.026(3) -0.0044(15) 0.0017(16) 0.0020(14)
C7 0.020(2) 0.0163(19) 0.0154(19) -0.0018(14) -0.0005(15) 0.0017(16)
C8 0.026(2) 0.0122(18) 0.024(2) -0.0006(15) 0.0031(16) -0.0019(15)
S1 0.0306(5) 0.0307(5) 0.0178(5) 0.0046(4) 0.0019(4) 0.0044(4)
C9 0.0239(19) 0.0123(18) 0.0159(19) -0.0001(14) -0.0022(15) -0.0008(15)
C10 0.028(2) 0.0140(18) 0.018(2) 0.0046(15) -0.0150(16) -0.0030(15)
C11 0.031(2) 0.019(2) 0.030(2) 0.0027(17) -0.0129(18) -0.0016(17)
C12 0.040(2) 0.023(2) 0.017(2) -0.0019(16) -0.0067(18) 0.0031(18)
S2 0.0267(5) 0.0205(5) 0.0197(5) 0.0024(4) 0.0030(4) 0.0068(4)
C13 0.0180(18) 0.0158(18) 0.017(2) -0.0012(14) 0.0014(15) -0.0031(15)
C14 0.0217(19) 0.0127(18) 0.016(2) 0.0019(14) -0.0020(15) -0.0012(14)
C15 0.028(2) 0.024(2) 0.0133(19) -0.0014(16) 0.0019(16) -0.0064(17)
C16 0.025(2) 0.022(2) 0.026(2) -0.0066(16) 0.0082(17) -0.0014(17)
S3 0.0258(5) 0.0261(5) 0.0246(5) -0.0087(4) 0.0004(4) -0.0077(4)
C17 0.0197(19) 0.0151(18) 0.0158(19) 0.0022(14) -0.0037(15) -0.0004(15)
C18 0.026(2) 0.022(2) 0.021(2) -0.0024(16) 0.0021(16) -0.0059(16)
C19 0.020(2) 0.028(2) 0.030(2) 0.0015(17) 0.0021(17) -0.0078(17)
C20 0.023(2) 0.023(2) 0.036(3) 0.0018(18) -0.0036(18) -0.0086(17)
S4 0.0229(9) 0.0306(10) 0.0182(9) -0.0022(7) -0.0045(7) -0.0004(7)
C21 0.0208(19) 0.0177(19) 0.0139(19) -0.0016(15) 0.0014(15) 0.0019(15)
S4A 0.033(4) 0.010(3) 0.009(3) 0.0029(17) 0.001(2) -0.004(3)
C21A 0.0208(19) 0.0177(19) 0.0139(19) -0.0016(15) 0.0014(15) 0.0019(15)
S5 0.0228(8) 0.0118(8) 0.0169(9) -0.0034(7) -0.0019(5) -0.0015(6)
C25 0.0220(19) 0.0116(17) 0.0108(18) -0.0002(14) -0.0004(14) -0.0017(14)
S5A 0.012(3) 0.027(3) 0.028(3) 0.002(2) 0.001(2) -0.010(3)
C25A 0.0220(19) 0.0116(17) 0.0108(18) -0.0002(14) -0.0004(14) -0.0017(14)
S6 0.0242(5) 0.0259(5) 0.0191(5) 0.0039(4) 0.0062(4) 0.0054(4)
C29 0.0164(18) 0.0190(19) 0.0151(19) -0.0025(14) 0.0004(14) -0.0027(15)
C30 0.0208(19) 0.0198(19) 0.016(2) -0.0004(15) 0.0019(15) 0.0020(15)
C31 0.0191(19) 0.021(2) 0.026(2) -0.0066(16) 0.0012(16) 0.0036(16)
C32 0.020(2) 0.029(2) 0.021(2) -0.0035(17) 0.0074(16) -0.0028(17)

loop_
_atom_type_symbol
_atom_type_description
_atom_type_scat_dispersion_real
_atom_type_scat_dispersion_imag
_atom_type_scat_source
C C 0.0181 0.0091 'International Tables Vol C Tables 4.2.6.8 and 6.1.1.4'
H H 0.0000 0.0000 'International Tables Vol C Tables 4.2.6.8 and 6.1.1.4'
O O 0.0492 0.0322 'International Tables Vol C Tables 4.2.6.8 and 6.1.1.4'
P P 0.2955 0.4335 'International Tables Vol C Tables 4.2.6.8 and 6.1.1.4'
S S 0.3331 0.5567 'International Tables Vol C Tables 4.2.6.8 and 6.1.1.4'
Re Re -5.2083 5.8923 'International Tables Vol C Tables 4.2.6.8 and 6.1.1.4'

loop_
_geom_angle_atom_site_label_1
_geom_angle_atom_site_label_2
_geom_angle_atom_site_label_3
_geom_angle
C4 Re1 C3 90.17(15)
C4 Re1 C2 172.83(15)
C3 Re1 C2 90.40(15)
C4 Re1 C1 88.09(14)
C3 Re1 C1 172.67(14)
C2 Re1 C1 90.45(15)
C4 Re1 P1 94.04(10)
C3 Re1 P1 92.91(10)
C2 Re1 P1 93.07(11)
C1 Re1 P1 94.31(10)
C4 Re1 Re2 86.02(10)
C3 Re1 Re2 84.24(10)
C2 Re1 Re2 86.92(10)
C1 Re1 Re2 88.54(10)
P1 Re1 Re2 177.15(2)
C6 Re2 C5 88.29(15)
C6 Re2 C7 91.60(15)
C5 Re2 C7 166.13(15)
C6 Re2 C8 169.37(15)
C5 Re2 C8 87.48(15)
C7 Re2 C8 90.19(15)
C6 Re2 P2 94.54(10)
C5 Re2 P2 101.80(11)
C7 Re2 P2 92.04(10)
C8 Re2 P2 95.86(10)
C6 Re2 Re1 82.58(10)
C5 Re2 Re1 82.55(11)
C7 Re2 Re1 83.68(10)
C8 Re2 Re1 87.21(10)
P2 Re2 Re1 174.75(2)
C13 P1 C9 102.31(17)
C13 P1 C17 100.97(16)
C9 P1 C17 104.24(16)
C13 P1 Re1 117.03(12)
C9 P1 Re1 116.00(12)
C17 P1 Re1 114.26(12)
C25 P2 C21 102.10(16)
C25 P2 C29 100.21(16)
C21 P2 C29 98.75(16)
C25 P2 Re2 118.32(11)
C21 P2 Re2 117.88(12)
C29 P2 Re2 116.29(12)
O1 C1 Re1 178.5(3)
O2 C2 Re1 179.4(4)
O3 C3 Re1 177.8(3)
O4 C4 Re1 178.4(3)
O5 C5 Re2 175.9(3)
O6 C6 Re2 175.1(3)
O7 C7 Re2 176.6(3)
O8 C8 Re2 177.0(3)
C12 S1 C9 91.92(19)
C10 C9 S1 112.3(3)
C10 C9 P1 124.7(3)
S1 C9 P1 122.7(2)
C9 C10 C11 109.4(3)
C9 C10 H10 125.3
C11 C10 H10 125.3
C12 C11 C10 114.1(4)
C12 C11 H11 123.0
C10 C11 H11 123.0
C11 C12 S1 112.3(3)
C11 C12 H12 123.8
S1 C12 H12 123.8
C16 S2 C13 91.78(18)
C14 C13 S2 110.2(3)
C14 C13 P1 125.9(3)
S2 C13 P1 123.3(2)
C13 C14 C15 113.4(3)
C13 C14 H14 123.3
C15 C14 H14 123.3
C16 C15 C14 112.3(3)
C16 C15 H15 123.8
C14 C15 H15 123.8
C15 C16 S2 112.3(3)
C15 C16 H16 123.9
S2 C16 H16 123.9
C20 S3 C17 91.92(19)
C18 C17 S3 110.7(3)
C18 C17 P1 128.8(3)
S3 C17 P1 120.3(2)
C17 C18 C19 113.0(4)
C17 C18 H18 123.5
C19 C18 H18 123.5
C20 C19 C18 112.9(4)
C20 C19 H19 123.5
C18 C19 H19 123.5
C19 C20 S3 111.4(3)
C19 C20 H20 124.3
S3 C20 H20 124.3
C21 S4 C24 91.0(3)
C22 C21 S4 110.6(4)
C22 C21 P2 128.3(4)
S4 C21 P2 120.6(2)
C21 C22 C23 115.3(7)
C21 C22 H22 122.4
C23 C22 H22 122.4
C24 C23 C22 108.3(6)
C24 C23 H23 125.9
C22 C23 H23 125.9
C23 C24 S4 114.8(5)
C23 C24 H24 122.6
S4 C24 H24 122.6
C23A C22A H22A 123.3
C24A C23A C22A 105.6(12)
C24A C23A H23A 127.2
C22A C23A H23A 127.2
C23A C24A S4A 118.7(10)
C23A C24A H24A 120.6
S4A C24A H24A 120.6
C28 S5 C25 91.0(2)
C26 C25 S5 109.9(4)
C26 C25 P2 127.2(4)
S5 C25 P2 122.9(2)
C25 C26 C27 116.1(7)
C25 C26 H26 122.0
C27 C26 H26 122.0
C28 C27 C26 108.8(6)
C28 C27 H27 125.6
C26 C27 H27 125.6
C27 C28 S5 114.1(4)
C27 C28 H28 122.9
S5 C28 H28 122.9
C27A C26A H26A 122.9
C28A C27A C26A 105.6(13)
C28A C27A H27A 127.2
C26A C27A H27A 127.2
C27A C28A S5A 118.5(11)
C27A C28A H28A 120.8
S5A C28A H28A 120.8
C32 S6 C29 92.10(18)
C30 C29 S6 110.6(3)
C30 C29 P2 127.5(3)
S6 C29 P2 121.7(2)
C29 C30 C31 112.6(3)
C29 C30 H30 123.7
C31 C30 H30 123.7
C32 C31 C30 112.7(3)
C32 C31 H31 123.7
C30 C31 H31 123.7
C31 C32 S6 112.0(3)
C31 C32 H32 124.0
S6 C32 H32 124.0

loop_
_geom_bond_atom_site_label_1
_geom_bond_atom_site_label_2
_geom_bond_distance
Re1 C4 1.978(4)
Re1 C3 1.990(4)
Re1 C2 1.995(4)
Re1 C1 1.997(4)
Re1 P1 2.3410(9)
Re1 Re2 3.0442(2)
Re2 C6 1.980(4)
Re2 C5 1.989(4)
Re2 C7 1.989(4)
Re2 C8 1.999(4)
Re2 P2 2.3553(9)
P1 C13 1.805(4)
P1 C9 1.816(4)
P1 C17 1.822(4)
P2 C25 1.809(3)
P2 C21 1.812(4)
P2 C29 1.823(4)
O1 C1 1.134(5)
O2 C2 1.141(5)
O3 C3 1.136(5)
O4 C4 1.148(5)
O5 C5 1.135(5)
O6 C6 1.147(5)
O7 C7 1.137(4)
O8 C8 1.142(5)
S1 C12 1.711(4)
S1 C9 1.720(4)
C9 C10 1.412(5)
C10 C11 1.443(5)
C10 H10 0.9500
C11 C12 1.354(6)
C11 H11 0.9500
C12 H12 0.9500
S2 C16 1.704(4)
S2 C13 1.731(4)
C13 C14 1.374(5)
C14 C15 1.404(5)
C14 H14 0.9500
C15 C16 1.360(6)
C15 H15 0.9500
C16 H16 0.9500
S3 C20 1.716(4)
S3 C17 1.720(4)
C17 C18 1.366(5)
C18 C19 1.408(5)
C18 H18 0.9500
C19 C20 1.353(6)
C19 H19 0.9500
C20 H20 0.9500
S4 C21 1.715(4)
S4 C24 1.723(7)
C21 C22 1.375(9)
C22 C23 1.434(10)
C22 H22 0.9500
C23 C24 1.368(9)
C23 H23 0.9500
C24 H24 0.9500
S4A C24A 1.756(12)
C22A C23A 1.444(16)
C22A H22A 0.9500
C23A C24A 1.350(14)
C23A H23A 0.9500
C24A H24A 0.9500
S5 C28 1.731(7)
S5 C25 1.737(4)
C25 C26 1.359(9)
C26 C27 1.436(10)
C26 H26 0.9500
C27 C28 1.363(9)
C27 H27 0.9500
C28 H28 0.9500
S5A C28A 1.744(13)
C26A C27A 1.439(16)
C26A H26A 0.9500
C27A C28A 1.349(15)
C27A H27A 0.9500
C28A H28A 0.9500
S6 C32 1.713(4)
S6 C29 1.725(4)
C29 C30 1.377(5)
C30 C31 1.425(5)
C30 H30 0.9500
C31 C32 1.352(6)
C31 H31 0.9500
C32 H32 0.9500
